data_1559115
loop_
_publ_author_name
'Yuntawattana, Nattawut'
'McGuire, Thomas M.'
'Durr, Christopher B.'
'Buchard, Antoine'
'Williams, Charlotte K.'

_publ_section_title
;
 Indium phosphasalen catalysts showing high isoselectivity and activity in
 racemic lactide and lactone ring opening polymerizations
;
_journal_issue 21
_journal_name_full 'Catalysis Science &amp; Technology'
_journal_page_first 7226
_journal_page_last 7239
_journal_paper_doi 10.1039/D0CY01484B
_journal_volume 10
_journal_year 2020
_chemical_absolute_configuration ad
_chemical_formula_sum 'C57 H85 In N2 O5 P2'
_chemical_formula_weight 1055.02
_chemical_properties_physical Air-sensitive,Moisture-sensitive
_space_group_IT_number 19
_space_group_name_Hall 'P 2ac 2ab'
_space_group_name_H-M_alt 'P 21 21 21'
_symmetry_cell_setting orthorhombic
_symmetry_Int_Tables_number 19
_symmetry_space_group_name_Hall 'P 2ac 2ab'
_symmetry_space_group_name_H-M 'P 21 21 21'
_atom_sites_solution_hydrogens geom
_audit_conform_dict_location ftp://ftp.iucr.org/pub/cif_core.dic
_audit_conform_dict_name cif_core.dic
_audit_conform_dict_version 2.4.3
_audit_creation_date 2017-09-20T10:04:56-00:00
_audit_creation_method 'WinGX routine CIF_UPDATE'
_audit_update_record
;
2020-07-23 deposited with the CCDC.	2020-08-26 downloaded from the CCDC.
;
_cell_angle_alpha 90
_cell_angle_beta 90
_cell_angle_gamma 90
_cell_formula_units_Z 4
_cell_length_a 11.12800(10)
_cell_length_b 18.2363(2)
_cell_length_c 30.9376(4)
_cell_measurement_reflns_used 17046
_cell_measurement_temperature 150(2)
_cell_measurement_theta_max 76.265
_cell_measurement_theta_min 4.62
_cell_volume 6278.28(12)
_computing_cell_refinement 'CrysAlisPro 1.171.38.43b (Rigaku OD, 2015)'
_computing_data_collection 'CrysAlisPro 1.171.38.43b (Rigaku OD, 2015)'
_computing_data_reduction 'CrysAlisPro 1.171.38.43b (Rigaku OD, 2015)'
_computing_structure_refinement 'SHELXL-2016/6 (Sheldrick, 2016)'
_diffrn_ambient_environment N~2~
_diffrn_ambient_temperature 150(2)
_diffrn_detector 'CCD plate'
_diffrn_detector_area_resol_mean 10.5035
_diffrn_detector_type Atlas
_diffrn_measured_fraction_theta_full 1
_diffrn_measured_fraction_theta_max 0.993
_diffrn_measurement_device 'four-circle diffractometer'
_diffrn_measurement_device_type 'SuperNova, Dual, Cu at zero, Atlas'
_diffrn_measurement_method '\w scans'
_diffrn_orient_matrix_type 'CrysAlisPro convention (1999,Acta A55,543-557)'
_diffrn_orient_matrix_UB_11 -0.1318229
_diffrn_orient_matrix_UB_12 0.025245
_diffrn_orient_matrix_UB_13 0.0033038
_diffrn_orient_matrix_UB_21 -0.0073682
_diffrn_orient_matrix_UB_22 0.004422
_diffrn_orient_matrix_UB_23 -0.0496546
_diffrn_orient_matrix_UB_31 -0.0417724
_diffrn_orient_matrix_UB_32 -0.0804757
_diffrn_orient_matrix_UB_33 -0.0016818
_diffrn_radiation_monochromator mirror
_diffrn_radiation_probe x-ray
_diffrn_radiation_type CuK\a
_diffrn_radiation_wavelength 1.54184
_diffrn_reflns_av_R_equivalents 0.0396
_diffrn_reflns_av_unetI/netI 0.0639
_diffrn_reflns_Laue_measured_fraction_full 1
_diffrn_reflns_Laue_measured_fraction_max 0.993
_diffrn_reflns_limit_h_max 13
_diffrn_reflns_limit_h_min -13
_diffrn_reflns_limit_k_max 18
_diffrn_reflns_limit_k_min -22
_diffrn_reflns_limit_l_max 38
_diffrn_reflns_limit_l_min -38
_diffrn_reflns_number 39863
_diffrn_reflns_point_group_measured_fraction_full 1
_diffrn_reflns_point_group_measured_fraction_max 0.989
_diffrn_reflns_theta_full 67.684
_diffrn_reflns_theta_max 76.35
_diffrn_reflns_theta_min 3.747
_diffrn_source 'micro-focus sealed X-ray tube'
_diffrn_source_type 'SuperNova (Cu) X-ray Source'
_exptl_absorpt_coefficient_mu 3.81
_exptl_absorpt_correction_T_max 1
_exptl_absorpt_correction_T_min 0.97008
_exptl_absorpt_correction_type multi-scan
_exptl_absorpt_process_details
;
        CrysAlisPro 1.171.38.43b (Rigaku Oxford Diffraction, 2015)
        Empirical absorption correction using spherical harmonics,
 implemented in SCALE3 ABSPACK scaling algorithm.
;
_exptl_crystal_colour colorless
_exptl_crystal_density_diffrn 1.116
_exptl_crystal_description block
_exptl_crystal_F_000 2240
_exptl_crystal_size_max 0.2
_exptl_crystal_size_mid 0.2
_exptl_crystal_size_min 0.18
_platon_squeeze_details
;
TITL shelxt_a.res in P2(1)2(1)2(1)
CELL   11.1280   18.2363   30.9376     90.00     90.00     90.00
SPGR P212121
# Solvent Accessible Volume =      1399
# Electrons Found in S.A.V. =       128
# Note: Atoms in Void as Cxxx and Qxxx all others
C101 0.890 0.221 0.522 !       1.38 eA-3
C102 0.111 0.720 0.979 !       1.37 eA-3
C103 0.862 0.267 0.463 !       1.29 eA-3
C104 0.124 0.707 0.902 !       1.25 eA-3
C105 0.126 0.749 0.010 !       1.21 eA-3
C106 0.920 0.206 0.570 !       1.18 eA-3
C107 0.669 0.816 0.024 !       1.14 eA-3
C108 0.217 0.720 0.965 !       1.14 eA-3
C109 0.842 0.785 0.040 !       1.13 eA-3
C110 0.561 0.721 0.944 !       1.07 eA-3
C111 0.515 0.704 0.937 !       1.07 eA-3
C112 0.175 0.719 0.932 !       1.02 eA-3
C113 0.220 0.314 0.415 !       0.91 eA-3
C114 0.455 0.710 0.958 !       0.85 eA-3
C115 0.966 0.248 0.474 !       0.81 eA-3
C116 0.028 0.760 0.086 !       0.69 eA-3
C117 0.095 0.332 0.423 !       0.67 eA-3
Q118 0.310 0.918 0.960 !       0.58 eA-3
C119 0.512 0.313 0.440 !       0.58 eA-3
Q120 0.638 0.159 0.373 !       0.55 eA-3
Q121 0.377 0.859 0.787 !       0.55 eA-3
C122 0.483 0.096 0.586 !       0.54 eA-3
Q123 0.359 0.155 0.890 !       0.54 eA-3
Q124 0.640 0.156 0.116 !       0.53 eA-3
C125 0.078 0.265 0.497 !       0.53 eA-3
Q126 0.638 0.319-0.002 !       0.52 eA-3
Q127 0.642 0.748 0.160 !       0.50 eA-3
;
_refine_diff_density_max 0.382
_refine_diff_density_min -0.229
_refine_diff_density_rms 0.045
_refine_ls_abs_structure_details
;
 Flack x determined using 5295 quotients [(I+)-(I-)]/[(I+)+(I-)]
 (Parsons, Flack and Wagner, Acta Cryst. B69 (2013) 249-259).
;
_refine_ls_abs_structure_Flack -0.025(2)
_refine_ls_extinction_method none
_refine_ls_goodness_of_fit_ref 1.031
_refine_ls_hydrogen_treatment constr
_refine_ls_matrix_type full
_refine_ls_number_parameters 626
_refine_ls_number_reflns 13004
_refine_ls_number_restraints 0
_refine_ls_restrained_S_all 1.031
_refine_ls_R_factor_all 0.0281
_refine_ls_R_factor_gt 0.0255
_refine_ls_shift/su_max 0.002
_refine_ls_shift/su_mean 0
_refine_ls_structure_factor_coef Fsqd
_refine_ls_weighting_details 'w=1/[\s^2^(Fo^2^)+(0.0292P)^2^+0.4307P] where P=(Fo^2^+2Fc^2^)/3'
_refine_ls_weighting_scheme calc
_refine_ls_wR_factor_gt 0.0615
_refine_ls_wR_factor_ref 0.0628
_reflns_Friedel_coverage 0.807
_reflns_Friedel_fraction_full 1
_reflns_Friedel_fraction_max 0.984
_reflns_number_gt 12392
_reflns_number_total 13004
_reflns_threshold_expression 'I > 2\s(I)'
_cod_data_source_file d0cy01484b2.cif
_cod_data_source_block 4a
_cod_depositor_comments 'Adding full bibliography for 1559113--1559118.cif.'
_cod_database_code 1559115
_shelx_estimated_absorpt_t_min 0.516
_shelx_estimated_absorpt_t_max 0.547
_platon_squeeze_void_probe_radius 1.20

loop_
_symmetry_equiv_pos_as_xyz
'x, y, z'
'-x+1/2, -y, z+1/2'
'-x, y+1/2, -z+1/2'
'x+1/2, -y+1/2, -z'

loop_
_atom_site_label
_atom_site_type_symbol
_atom_site_fract_x
_atom_site_fract_y
_atom_site_fract_z
_atom_site_U_iso_or_equiv
_atom_site_adp_type
_atom_site_occupancy
_atom_site_site_symmetry_order
_atom_site_calc_flag
_atom_site_refinement_flags_posn
_atom_site_refinement_flags_adp
_atom_site_refinement_flags_occupancy
_atom_site_disorder_assembly
_atom_site_disorder_group
C1 C 0.2216(3) 0.77301(16) 0.61031(10) 0.0223(5) Uani 1 1 d . . . . .
C2 C 0.3220(2) 0.80973(15) 0.59199(10) 0.0212(5) Uani 1 1 d . . . . .
C3 C 0.3099(3) 0.88068(16) 0.57443(10) 0.0235(6) Uani 1 1 d . . . . .
H3 H 0.378522 0.903832 0.562281 0.028 Uiso 1 1 calc R U . . .
C4 C 0.2021(3) 0.91747(16) 0.57430(10) 0.0250(6) Uani 1 1 d . . . . .
C5 C 0.1054(3) 0.88346(17) 0.59542(10) 0.0256(6) Uani 1 1 d . . . . .
H5 H 0.031117 0.909043 0.596847 0.031 Uiso 1 1 calc R U . . .
C6 C 0.1121(3) 0.81445(16) 0.61439(10) 0.0232(6) Uani 1 1 d . . . . .
C7 C 0.0077(3) 0.78459(16) 0.64202(11) 0.0259(6) Uani 1 1 d . . . . .
C8 C -0.1001(3) 0.83643(19) 0.64299(13) 0.0366(8) Uani 1 1 d . . . . .
H8A H -0.132565 0.841854 0.613714 0.055 Uiso 1 1 calc R U . . .
H8B H -0.074748 0.884463 0.65387 0.055 Uiso 1 1 calc R U . . .
H8C H -0.162286 0.816224 0.662018 0.055 Uiso 1 1 calc R U . . .
C9 C -0.0393(3) 0.70986(19) 0.62641(13) 0.0348(7) Uani 1 1 d . . . . .
H9A H -0.101485 0.692267 0.64628 0.052 Uiso 1 1 calc R U . . .
H9B H 0.027152 0.674588 0.625633 0.052 Uiso 1 1 calc R U . . .
H9C H -0.073353 0.71509 0.597368 0.052 Uiso 1 1 calc R U . . .
C10 C 0.0539(3) 0.7767(2) 0.68866(11) 0.0351(7) Uani 1 1 d . . . . .
H10A H 0.0752 0.825095 0.70005 0.053 Uiso 1 1 calc R U . . .
H10B H 0.124999 0.744957 0.688937 0.053 Uiso 1 1 calc R U . . .
H10C H -0.009076 0.75489 0.706708 0.053 Uiso 1 1 calc R U . . .
C11 C 0.1897(3) 0.99449(17) 0.55442(11) 0.0298(7) Uani 1 1 d . . . . .
C12 C 0.2830(4) 1.0068(2) 0.51919(16) 0.0524(11) Uani 1 1 d . . . . .
H12A H 0.271923 1.055618 0.506573 0.079 Uiso 1 1 calc R U . . .
H12B H 0.273456 0.9695 0.496644 0.079 Uiso 1 1 calc R U . . .
H12C H 0.363747 1.003188 0.531668 0.079 Uiso 1 1 calc R U . . .
C13 C 0.2063(7) 1.0512(2) 0.59002(16) 0.077(2) Uani 1 1 d . . . . .
H13A H 0.287995 1.047643 0.601658 0.115 Uiso 1 1 calc R U . . .
H13B H 0.148087 1.04207 0.613169 0.115 Uiso 1 1 calc R U . . .
H13C H 0.193487 1.100404 0.578144 0.115 Uiso 1 1 calc R U . . .
C14 C 0.0662(4) 1.0038(3) 0.53358(19) 0.0586(13) Uani 1 1 d . . . . .
H14A H 0.004336 1.004576 0.556131 0.088 Uiso 1 1 calc R U . . .
H14B H 0.050981 0.962742 0.513868 0.088 Uiso 1 1 calc R U . . .
H14C H 0.063976 1.049933 0.517392 0.088 Uiso 1 1 calc R U . . .
C15 C 0.4906(3) 0.73657(18) 0.53261(11) 0.0304(6) Uani 1 1 d . . . . .
C16 C 0.4567(4) 0.7929(2) 0.49774(11) 0.0389(8) Uani 1 1 d . . . . .
H16A H 0.469604 0.771546 0.469054 0.058 Uiso 1 1 calc R U . . .
H16B H 0.506994 0.836727 0.500971 0.058 Uiso 1 1 calc R U . . .
H16C H 0.371976 0.806511 0.500958 0.058 Uiso 1 1 calc R U . . .
C17 C 0.6202(3) 0.7101(2) 0.52545(13) 0.0444(9) Uani 1 1 d . . . . .
H17A H 0.629497 0.693179 0.495564 0.067 Uiso 1 1 calc R U . . .
H17B H 0.637801 0.669592 0.545298 0.067 Uiso 1 1 calc R U . . .
H17C H 0.676089 0.750586 0.530917 0.067 Uiso 1 1 calc R U . . .
C18 C 0.4040(4) 0.6712(2) 0.52936(12) 0.0396(8) Uani 1 1 d . . . . .
H18A H 0.322353 0.687326 0.536528 0.059 Uiso 1 1 calc R U . . .
H18B H 0.429018 0.632827 0.549635 0.059 Uiso 1 1 calc R U . . .
H18C H 0.405239 0.651688 0.499845 0.059 Uiso 1 1 calc R U . . .
C19 C 0.5697(3) 0.84982(18) 0.59937(11) 0.0282(6) Uani 1 1 d . . . . .
C20 C 0.6355(4) 0.8902(2) 0.56946(13) 0.0407(8) Uani 1 1 d . . . . .
H20 H 0.639459 0.874922 0.540148 0.049 Uiso 1 1 calc R U . . .
C21 C 0.6959(4) 0.9536(2) 0.58288(19) 0.0586(14) Uani 1 1 d . . . . .
H21 H 0.74125 0.981121 0.562525 0.07 Uiso 1 1 calc R U . . .
C22 C 0.6903(4) 0.9768(2) 0.6254(2) 0.0616(15) Uani 1 1 d . . . . .
H22 H 0.729848 1.020512 0.634076 0.074 Uiso 1 1 calc R U . . .
C23 C 0.6273(3) 0.9362(2) 0.65498(18) 0.0514(10) Uani 1 1 d . . . . .
H23 H 0.624586 0.951441 0.684321 0.062 Uiso 1 1 calc R U . . .
C24 C 0.5670(3) 0.87247(19) 0.64230(14) 0.0379(8) Uani 1 1 d . . . . .
H24 H 0.524047 0.844509 0.663094 0.045 Uiso 1 1 calc R U . . .
C25 C 0.6160(3) 0.68699(18) 0.63617(12) 0.0309(7) Uani 1 1 d . . . . .
H25A H 0.668005 0.730315 0.640814 0.037 Uiso 1 1 calc R U . . .
H25B H 0.650388 0.657718 0.612231 0.037 Uiso 1 1 calc R U . . .
C26 C 0.6116(3) 0.64080(19) 0.67728(11) 0.0311(6) Uani 1 1 d . . . . .
H26A H 0.690281 0.61662 0.681771 0.037 Uiso 1 1 calc R U . . .
H26B H 0.595761 0.672905 0.702447 0.037 Uiso 1 1 calc R U . . .
C27 C 0.6263(3) 0.45917(19) 0.63072(11) 0.0343(7) Uani 1 1 d . . . . .
C28 C 0.5812(4) 0.4899(3) 0.58746(13) 0.0489(10) Uani 1 1 d . . . . .
H28A H 0.573493 0.543336 0.58957 0.073 Uiso 1 1 calc R U . . .
H28B H 0.502672 0.468477 0.580641 0.073 Uiso 1 1 calc R U . . .
H28C H 0.638536 0.477575 0.564553 0.073 Uiso 1 1 calc R U . . .
C29 C 0.7562(4) 0.4841(3) 0.63808(17) 0.0583(12) Uani 1 1 d . . . . .
H29A H 0.782666 0.46874 0.666908 0.088 Uiso 1 1 calc R U . . .
H29B H 0.760725 0.537654 0.63587 0.088 Uiso 1 1 calc R U . . .
H29C H 0.808397 0.461901 0.616175 0.088 Uiso 1 1 calc R U . . .
C30 C 0.6197(5) 0.3748(2) 0.62850(15) 0.0547(12) Uani 1 1 d . . . . .
H30A H 0.662668 0.357508 0.602792 0.082 Uiso 1 1 calc R U . . .
H30B H 0.53543 0.359388 0.626874 0.082 Uiso 1 1 calc R U . . .
H30C H 0.65679 0.353767 0.654429 0.082 Uiso 1 1 calc R U . . .
C31 C 0.5884(3) 0.46731(16) 0.72598(11) 0.0249(6) Uani 1 1 d . . . . .
C32 C 0.6049(3) 0.52221(17) 0.75687(11) 0.0282(6) Uani 1 1 d . . . . .
H32 H 0.583319 0.571333 0.750229 0.034 Uiso 1 1 calc R U . . .
C33 C 0.6526(4) 0.50576(18) 0.79718(11) 0.0336(7) Uani 1 1 d . . . . .
H33 H 0.663354 0.543622 0.817915 0.04 Uiso 1 1 calc R U . . .
C34 C 0.6846(3) 0.4343(2) 0.80734(11) 0.0340(7) Uani 1 1 d . . . . .
H34 H 0.718531 0.423396 0.834777 0.041 Uiso 1 1 calc R U . . .
C35 C 0.6671(3) 0.37917(18) 0.77752(12) 0.0336(7) Uani 1 1 d . . . . .
H35 H 0.687418 0.330038 0.784654 0.04 Uiso 1 1 calc R U . . .
C36 C 0.6198(3) 0.39526(17) 0.73705(12) 0.0308(7) Uani 1 1 d . . . . .
H36 H 0.608672 0.35697 0.716616 0.037 Uiso 1 1 calc R U . . .
C38 C 0.3820(3) 0.45835(15) 0.66458(9) 0.0236(6) Uani 1 1 d . . . . .
C39 C 0.3545(3) 0.39147(15) 0.68497(10) 0.0259(5) Uani 1 1 d . . . . .
H39 H 0.403512 0.374793 0.708109 0.031 Uiso 1 1 calc R U . . .
C40 C 0.2574(3) 0.34952(17) 0.67195(10) 0.0282(6) Uani 1 1 d . . . . .
C41 C 0.1916(3) 0.37440(16) 0.63630(11) 0.0286(6) Uani 1 1 d . . . . .
H41 H 0.129358 0.343958 0.625364 0.034 Uiso 1 1 calc R U . . .
C42 C 0.2123(3) 0.44108(16) 0.61604(10) 0.0254(6) Uani 1 1 d . . . . .
C43 C 0.3059(3) 0.48729(15) 0.63196(10) 0.0223(5) Uani 1 1 d . . . . .
C44 C 0.1362(4) 0.46551(17) 0.57703(11) 0.0326(7) Uani 1 1 d . . . . .
C45 C 0.0661(4) 0.5358(2) 0.58788(14) 0.0411(8) Uani 1 1 d . . . . .
H45A H 0.017195 0.527571 0.613772 0.062 Uiso 1 1 calc R U . . .
H45B H 0.013765 0.548615 0.563569 0.062 Uiso 1 1 calc R U . . .
H45C H 0.122771 0.575903 0.593229 0.062 Uiso 1 1 calc R U . . .
C46 C 0.0447(4) 0.4066(2) 0.56367(15) 0.0459(10) Uani 1 1 d . . . . .
H46A H 0.087141 0.360998 0.556678 0.069 Uiso 1 1 calc R U . . .
H46B H -0.000029 0.423404 0.538252 0.069 Uiso 1 1 calc R U . . .
H46C H -0.01129 0.397739 0.587552 0.069 Uiso 1 1 calc R U . . .
C47 C 0.2185(4) 0.4801(2) 0.53810(12) 0.0480(10) Uani 1 1 d . . . . .
H47A H 0.280828 0.515421 0.546291 0.072 Uiso 1 1 calc R U . . .
H47B H 0.170804 0.500147 0.51422 0.072 Uiso 1 1 calc R U . . .
H47C H 0.256208 0.434116 0.528957 0.072 Uiso 1 1 calc R U . . .
C48 C 0.2240(4) 0.27640(19) 0.69363(14) 0.0382(8) Uani 1 1 d . . . . .
C49 C 0.0874(4) 0.2680(2) 0.69701(15) 0.0446(9) Uani 1 1 d . . . . .
H49A H 0.052219 0.268421 0.667976 0.067 Uiso 1 1 calc R U . . .
H49B H 0.054378 0.308759 0.713909 0.067 Uiso 1 1 calc R U . . .
H49C H 0.068248 0.221524 0.711316 0.067 Uiso 1 1 calc R U . . .
C50 C 0.2735(6) 0.2140(2) 0.6662(2) 0.078(2) Uani 1 1 d . . . . .
H50A H 0.361307 0.217278 0.665193 0.117 Uiso 1 1 calc R U . . .
H50B H 0.240985 0.217551 0.636861 0.117 Uiso 1 1 calc R U . . .
H50C H 0.249924 0.166952 0.679001 0.117 Uiso 1 1 calc R U . . .
C51 C 0.2747(5) 0.2714(3) 0.73927(18) 0.0677(16) Uani 1 1 d . . . . .
H51A H 0.248267 0.225452 0.752709 0.102 Uiso 1 1 calc R U . . .
H51B H 0.245885 0.31297 0.756412 0.102 Uiso 1 1 calc R U . . .
H51C H 0.362725 0.272394 0.738041 0.102 Uiso 1 1 calc R U . . .
C52 C 0.2843(3) 0.68405(17) 0.74860(10) 0.0287(6) Uani 1 1 d . . . . .
H52 H 0.231833 0.72655 0.756375 0.034 Uiso 1 1 calc R U . . .
C53 C 0.3575(4) 0.6643(2) 0.78849(13) 0.0484(9) Uani 1 1 d . . . . .
H53A H 0.403196 0.619333 0.78294 0.073 Uiso 1 1 calc R U . . .
H53B H 0.303344 0.656507 0.813034 0.073 Uiso 1 1 calc R U . . .
H53C H 0.41319 0.704375 0.795187 0.073 Uiso 1 1 calc R U . . .
C54 C 0.2024(3) 0.62050(16) 0.73610(11) 0.0267(6) Uani 1 1 d . . . . .
C55 C -0.0518(4) 0.5615(3) 0.72926(14) 0.0470(9) Uani 1 1 d . . . . .
H55A H -0.08377 0.610169 0.736326 0.071 Uiso 1 1 calc R U . . .
H55B H -0.117351 0.525627 0.729507 0.071 Uiso 1 1 calc R U . . .
H55C H -0.015029 0.562773 0.700495 0.071 Uiso 1 1 calc R U . . .
C56 C 0.0417(3) 0.54002(18) 0.76236(12) 0.0329(7) Uani 1 1 d . . . . .
C57 C -0.0126(3) 0.5361(2) 0.80758(13) 0.0401(8) Uani 1 1 d . . . . .
H57A H 0.050778 0.52506 0.828599 0.06 Uiso 1 1 calc R U . . .
H57B H -0.073643 0.497369 0.808437 0.06 Uiso 1 1 calc R U . . .
H57C H -0.049768 0.583241 0.814753 0.06 Uiso 1 1 calc R U . . .
C58 C 0.1060(4) 0.4694(2) 0.75140(16) 0.0483(10) Uani 1 1 d . . . . .
H58A H 0.138738 0.47262 0.722057 0.073 Uiso 1 1 calc R U . . .
H58B H 0.0493 0.428414 0.753071 0.073 Uiso 1 1 calc R U . . .
H58C H 0.171691 0.461495 0.771979 0.073 Uiso 1 1 calc R U . . .
N1 N 0.4937(2) 0.71102(14) 0.62472(9) 0.0235(5) Uani 1 1 d . . . . .
N2 N 0.5169(2) 0.58492(13) 0.67414(9) 0.0256(5) Uani 1 1 d . . . . .
O1 O 0.22369(19) 0.70461(12) 0.62249(8) 0.0257(4) Uani 1 1 d . . . . .
O2 O 0.31985(19) 0.55353(11) 0.61595(7) 0.0234(4) Uani 1 1 d . . . . .
O3 O 0.3545(3) 0.70517(12) 0.71431(7) 0.0323(5) Uani 1 1 d . . . . .
O4 O 0.2060(2) 0.59187(12) 0.70020(7) 0.0284(5) Uani 1 1 d . . . . .
O5 O 0.1293(2) 0.60084(12) 0.76747(8) 0.0331(5) Uani 1 1 d . . . . .
P1 P 0.47119(6) 0.77168(4) 0.58853(2) 0.02102(14) Uani 1 1 d . . . . .
P2 P 0.52776(7) 0.49778(4) 0.67400(2) 0.02200(14) Uani 1 1 d . . . . .
In01 In 0.35524(2) 0.64524(2) 0.65636(2) 0.02029(5) Uani 1 1 d . . . . .

loop_
_atom_site_aniso_label
_atom_site_aniso_U_11
_atom_site_aniso_U_22
_atom_site_aniso_U_33
_atom_site_aniso_U_23
_atom_site_aniso_U_13
_atom_site_aniso_U_12
C1 0.0206(14) 0.0226(13) 0.0238(14) -0.0005(11) -0.0014(11) 0.0004(11)
C2 0.0187(14) 0.0234(13) 0.0214(13) 0.0001(10) 0.0000(10) 0.0024(10)
C3 0.0218(13) 0.0251(13) 0.0235(14) 0.0009(11) -0.0004(11) -0.0027(11)
C4 0.0281(15) 0.0227(13) 0.0242(14) 0.0013(11) -0.0058(11) 0.0010(11)
C5 0.0233(14) 0.0251(13) 0.0284(15) -0.0005(12) -0.0047(11) 0.0049(11)
C6 0.0197(14) 0.0252(13) 0.0247(14) -0.0004(11) -0.0032(10) 0.0014(10)
C7 0.0182(14) 0.0267(14) 0.0327(16) -0.0004(12) 0.0018(11) 0.0033(11)
C8 0.0221(14) 0.0373(17) 0.050(2) 0.0004(14) 0.0060(13) 0.0054(12)
C9 0.0259(16) 0.0337(16) 0.0448(19) -0.0024(14) 0.0069(14) -0.0054(13)
C10 0.0264(16) 0.0475(19) 0.0315(16) -0.0012(15) 0.0045(13) -0.0003(14)
C11 0.0367(17) 0.0241(14) 0.0288(16) 0.0031(12) -0.0039(13) 0.0029(12)
C12 0.054(3) 0.048(2) 0.056(3) 0.030(2) 0.009(2) 0.0115(19)
C13 0.165(6) 0.0266(18) 0.038(2) 0.0003(17) -0.011(3) -0.004(3)
C14 0.039(2) 0.051(2) 0.085(4) 0.035(2) -0.008(2) 0.0052(18)
C15 0.0304(16) 0.0350(15) 0.0260(15) 0.0009(13) 0.0032(12) 0.0023(13)
C16 0.043(2) 0.049(2) 0.0253(16) 0.0056(15) 0.0013(14) 0.0021(16)
C17 0.039(2) 0.057(2) 0.0370(19) -0.0031(17) 0.0110(15) 0.0123(17)
C18 0.051(2) 0.0370(16) 0.0312(18) -0.0059(14) 0.0038(15) -0.0016(15)
C19 0.0188(13) 0.0229(13) 0.0428(17) 0.0075(14) -0.0046(11) -0.0015(12)
C20 0.0308(17) 0.0412(17) 0.050(2) 0.0203(16) -0.0081(17) -0.0116(16)
C21 0.044(2) 0.044(2) 0.087(4) 0.034(2) -0.024(2) -0.0192(18)
C22 0.040(2) 0.0300(18) 0.114(5) 0.003(2) -0.031(3) -0.0057(16)
C23 0.0356(19) 0.0404(18) 0.078(3) -0.021(2) -0.012(2) 0.0045(15)
C24 0.0247(15) 0.0344(17) 0.054(2) -0.0091(14) -0.0001(14) 0.0002(12)
C25 0.0200(16) 0.0321(15) 0.0406(18) 0.0112(13) -0.0016(12) -0.0021(11)
C26 0.0241(14) 0.0295(14) 0.0397(16) 0.0082(14) -0.0110(12) -0.0043(12)
C27 0.0297(18) 0.0411(17) 0.0320(17) -0.0053(13) 0.0054(13) 0.0061(14)
C28 0.052(2) 0.066(3) 0.0295(19) -0.0027(18) 0.0085(17) 0.006(2)
C29 0.029(2) 0.087(3) 0.059(3) -0.019(3) 0.0097(18) 0.004(2)
C30 0.074(3) 0.043(2) 0.048(2) -0.0117(17) 0.018(2) 0.0141(19)
C31 0.0221(14) 0.0238(13) 0.0286(15) 0.0029(12) -0.0048(11) 0.0007(11)
C32 0.0314(16) 0.0253(14) 0.0280(15) 0.0031(12) -0.0036(12) -0.0011(11)
C33 0.0420(18) 0.0314(14) 0.0274(15) 0.0016(12) -0.0040(15) -0.0073(15)
C34 0.0331(17) 0.0409(17) 0.0280(16) 0.0111(14) -0.0082(13) -0.0032(14)
C35 0.0319(18) 0.0260(13) 0.0428(19) 0.0068(13) -0.0057(14) 0.0039(12)
C36 0.0302(18) 0.0261(14) 0.0360(17) -0.0005(12) -0.0053(13) 0.0042(12)
C38 0.0253(15) 0.0212(12) 0.0244(15) -0.0020(10) 0.0005(10) -0.0011(10)
C39 0.0269(14) 0.0222(12) 0.0288(14) 0.0016(11) -0.0003(13) 0.0017(13)
C40 0.0306(15) 0.0217(13) 0.0323(14) 0.0010(12) 0.0000(12) -0.0003(12)
C41 0.0266(14) 0.0231(14) 0.0361(16) -0.0039(12) -0.0018(12) -0.0038(11)
C42 0.0239(15) 0.0247(13) 0.0275(15) -0.0025(12) -0.0033(11) -0.0004(11)
C43 0.0242(13) 0.0201(12) 0.0226(14) -0.0019(11) 0.0009(11) 0.0011(11)
C44 0.0352(17) 0.0295(14) 0.0331(16) -0.0016(12) -0.0097(15) -0.0009(15)
C45 0.0351(19) 0.0343(17) 0.054(2) 0.0022(16) -0.0147(16) 0.0029(14)
C46 0.046(2) 0.0402(18) 0.051(2) 0.0010(17) -0.0252(19) -0.0053(17)
C47 0.063(3) 0.055(2) 0.0260(18) -0.0026(16) -0.0084(17) -0.011(2)
C48 0.0390(19) 0.0251(15) 0.051(2) 0.0068(15) -0.0030(16) -0.0049(14)
C49 0.046(2) 0.0406(19) 0.047(2) 0.0120(17) -0.0041(18) -0.0150(17)
C50 0.095(4) 0.0238(18) 0.116(5) 0.007(2) 0.043(4) 0.006(2)
C51 0.066(3) 0.061(3) 0.076(3) 0.047(3) -0.028(3) -0.028(2)
C52 0.0327(17) 0.0296(15) 0.0236(15) -0.0029(12) 0.0041(12) -0.0019(13)
C53 0.047(2) 0.058(2) 0.0398(19) 0.0048(16) -0.0076(18) -0.008(2)
C54 0.0276(15) 0.0240(13) 0.0286(15) 0.0021(11) 0.0065(12) 0.0016(11)
C55 0.036(2) 0.061(2) 0.044(2) 0.0045(19) -0.0015(16) -0.0089(18)
C56 0.0309(17) 0.0318(15) 0.0361(18) 0.0004(13) 0.0069(14) -0.0048(13)
C57 0.0354(19) 0.0423(18) 0.043(2) 0.0049(16) 0.0119(16) -0.0042(15)
C58 0.054(2) 0.0327(17) 0.058(3) -0.0010(17) 0.021(2) -0.0010(16)
N1 0.0145(11) 0.0249(12) 0.0309(13) 0.0083(10) 0.0013(9) -0.0010(9)
N2 0.0221(12) 0.0217(11) 0.0331(13) 0.0050(10) -0.0069(10) 0.0001(9)
O1 0.0173(10) 0.0230(10) 0.0368(12) 0.0062(9) -0.0009(8) 0.0006(8)
O2 0.0282(11) 0.0201(9) 0.0219(10) 0.0002(8) -0.0028(8) -0.0026(8)
O3 0.0402(12) 0.0285(10) 0.0283(11) -0.0067(8) 0.0094(11) -0.0093(11)
O4 0.0311(12) 0.0287(10) 0.0254(11) -0.0004(9) 0.0068(9) -0.0048(9)
O5 0.0346(13) 0.0345(11) 0.0303(11) -0.0007(9) 0.0086(10) -0.0058(10)
P1 0.0175(3) 0.0217(3) 0.0239(3) 0.0039(3) 0.0017(3) 0.0000(3)
P2 0.0207(3) 0.0211(3) 0.0242(3) 0.0017(3) -0.0012(3) 0.0008(3)
In01 0.01961(8) 0.01866(7) 0.02262(8) 0.00191(7) 0.00131(7) -0.00106(7)

loop_
_atom_type_symbol
_atom_type_description
_atom_type_scat_dispersion_real
_atom_type_scat_dispersion_imag
_atom_type_scat_source
C C 0.0181 0.0091 'International Tables Vol C Tables 4.2.6.8 and 6.1.1.4'
H H 0 0 'International Tables Vol C Tables 4.2.6.8 and 6.1.1.4'
N N 0.0311 0.018 'International Tables Vol C Tables 4.2.6.8 and 6.1.1.4'
O O 0.0492 0.0322 'International Tables Vol C Tables 4.2.6.8 and 6.1.1.4'
P P 0.2955 0.4335 'International Tables Vol C Tables 4.2.6.8 and 6.1.1.4'
In In 0.0822 5.0449 'International Tables Vol C Tables 4.2.6.8 and 6.1.1.4'

loop_
_geom_angle_atom_site_label_1
_geom_angle_atom_site_label_2
_geom_angle_atom_site_label_3
_geom_angle
_geom_angle_site_symmetry_1
_geom_angle_site_symmetry_3
_geom_angle_publ_flag
O1 C1 C2 123.5(3) . . ?
O1 C1 C6 119.5(3) . . ?
C2 C1 C6 117.0(3) . . ?
C3 C2 C1 120.7(3) . . ?
C3 C2 P1 114.8(2) . . ?
C1 C2 P1 124.5(2) . . ?
C4 C3 C2 122.2(3) . . ?
C4 C3 H3 118.9 . . ?
C2 C3 H3 118.9 . . ?
C3 C4 C5 116.9(3) . . ?
C3 C4 C11 121.6(3) . . ?
C5 C4 C11 121.4(3) . . ?
C6 C5 C4 123.7(3) . . ?
C6 C5 H5 118.1 . . ?
C4 C5 H5 118.1 . . ?
C5 C6 C1 118.9(3) . . ?
C5 C6 C7 120.9(3) . . ?
C1 C6 C7 120.1(3) . . ?
C8 C7 C9 106.7(3) . . ?
C8 C7 C10 107.6(3) . . ?
C9 C7 C10 109.0(3) . . ?
C8 C7 C6 112.6(3) . . ?
C9 C7 C6 113.3(3) . . ?
C10 C7 C6 107.5(3) . . ?
C7 C8 H8A 109.5 . . ?
C7 C8 H8B 109.5 . . ?
H8A C8 H8B 109.5 . . ?
C7 C8 H8C 109.5 . . ?
H8A C8 H8C 109.5 . . ?
H8B C8 H8C 109.5 . . ?
C7 C9 H9A 109.5 . . ?
C7 C9 H9B 109.5 . . ?
H9A C9 H9B 109.5 . . ?
C7 C9 H9C 109.5 . . ?
H9A C9 H9C 109.5 . . ?
H9B C9 H9C 109.5 . . ?
C7 C10 H10A 109.5 . . ?
C7 C10 H10B 109.5 . . ?
H10A C10 H10B 109.5 . . ?
C7 C10 H10C 109.5 . . ?
H10A C10 H10C 109.5 . . ?
H10B C10 H10C 109.5 . . ?
C12 C11 C13 109.6(4) . . ?
C12 C11 C14 107.2(3) . . ?
C13 C11 C14 109.8(4) . . ?
C12 C11 C4 111.1(3) . . ?
C13 C11 C4 108.7(3) . . ?
C14 C11 C4 110.5(3) . . ?
C11 C12 H12A 109.5 . . ?
C11 C12 H12B 109.5 . . ?
H12A C12 H12B 109.5 . . ?
C11 C12 H12C 109.5 . . ?
H12A C12 H12C 109.5 . . ?
H12B C12 H12C 109.5 . . ?
C11 C13 H13A 109.5 . . ?
C11 C13 H13B 109.5 . . ?
H13A C13 H13B 109.5 . . ?
C11 C13 H13C 109.5 . . ?
H13A C13 H13C 109.5 . . ?
H13B C13 H13C 109.5 . . ?
C11 C14 H14A 109.5 . . ?
C11 C14 H14B 109.5 . . ?
H14A C14 H14B 109.5 . . ?
C11 C14 H14C 109.5 . . ?
H14A C14 H14C 109.5 . . ?
H14B C14 H14C 109.5 . . ?
C18 C15 C16 108.6(3) . . ?
C18 C15 C17 109.6(3) . . ?
C16 C15 C17 109.8(3) . . ?
C18 C15 P1 104.8(2) . . ?
C16 C15 P1 113.2(2) . . ?
C17 C15 P1 110.6(2) . . ?
C15 C16 H16A 109.5 . . ?
C15 C16 H16B 109.5 . . ?
H16A C16 H16B 109.5 . . ?
C15 C16 H16C 109.5 . . ?
H16A C16 H16C 109.5 . . ?
H16B C16 H16C 109.5 . . ?
C15 C17 H17A 109.5 . . ?
C15 C17 H17B 109.5 . . ?
H17A C17 H17B 109.5 . . ?
C15 C17 H17C 109.5 . . ?
H17A C17 H17C 109.5 . . ?
H17B C17 H17C 109.5 . . ?
C15 C18 H18A 109.5 . . ?
C15 C18 H18B 109.5 . . ?
H18A C18 H18B 109.5 . . ?
C15 C18 H18C 109.5 . . ?
H18A C18 H18C 109.5 . . ?
H18B C18 H18C 109.5 . . ?
C24 C19 C20 119.3(3) . . ?
C24 C19 P1 113.2(2) . . ?
C20 C19 P1 127.3(3) . . ?
C19 C20 C21 119.5(4) . . ?
C19 C20 H20 120.2 . . ?
C21 C20 H20 120.2 . . ?
C22 C21 C20 120.8(4) . . ?
C22 C21 H21 119.6 . . ?
C20 C21 H21 119.6 . . ?
C23 C22 C21 119.6(4) . . ?
C23 C22 H22 120.2 . . ?
C21 C22 H22 120.2 . . ?
C22 C23 C24 120.5(5) . . ?
C22 C23 H23 119.8 . . ?
C24 C23 H23 119.8 . . ?
C19 C24 C23 120.3(4) . . ?
C19 C24 H24 119.9 . . ?
C23 C24 H24 119.9 . . ?
N1 C25 C26 109.6(2) . . ?
N1 C25 H25A 109.8 . . ?
C26 C25 H25A 109.8 . . ?
N1 C25 H25B 109.8 . . ?
C26 C25 H25B 109.8 . . ?
H25A C25 H25B 108.2 . . ?
N2 C26 C25 110.5(3) . . ?
N2 C26 H26A 109.5 . . ?
C25 C26 H26A 109.5 . . ?
N2 C26 H26B 109.5 . . ?
C25 C26 H26B 109.5 . . ?
H26A C26 H26B 108.1 . . ?
C29 C27 C28 109.2(4) . . ?
C29 C27 C30 110.3(4) . . ?
C28 C27 C30 108.1(3) . . ?
C29 C27 P2 109.6(3) . . ?
C28 C27 P2 107.2(2) . . ?
C30 C27 P2 112.3(3) . . ?
C27 C28 H28A 109.5 . . ?
C27 C28 H28B 109.5 . . ?
H28A C28 H28B 109.5 . . ?
C27 C28 H28C 109.5 . . ?
H28A C28 H28C 109.5 . . ?
H28B C28 H28C 109.5 . . ?
C27 C29 H29A 109.5 . . ?
C27 C29 H29B 109.5 . . ?
H29A C29 H29B 109.5 . . ?
C27 C29 H29C 109.5 . . ?
H29A C29 H29C 109.5 . . ?
H29B C29 H29C 109.5 . . ?
C27 C30 H30A 109.5 . . ?
C27 C30 H30B 109.5 . . ?
H30A C30 H30B 109.5 . . ?
C27 C30 H30C 109.5 . . ?
H30A C30 H30C 109.5 . . ?
H30B C30 H30C 109.5 . . ?
C32 C31 C36 118.2(3) . . ?
C32 C31 P2 115.6(2) . . ?
C36 C31 P2 126.2(3) . . ?
C33 C32 C31 120.7(3) . . ?
C33 C32 H32 119.7 . . ?
C31 C32 H32 119.7 . . ?
C34 C33 C32 120.3(3) . . ?
C34 C33 H33 119.8 . . ?
C32 C33 H33 119.8 . . ?
C35 C34 C33 119.8(3) . . ?
C35 C34 H34 120.1 . . ?
C33 C34 H34 120.1 . . ?
C34 C35 C36 120.2(3) . . ?
C34 C35 H35 119.9 . . ?
C36 C35 H35 119.9 . . ?
C35 C36 C31 120.8(3) . . ?
C35 C36 H36 119.6 . . ?
C31 C36 H36 119.6 . . ?
C39 C38 C43 120.8(3) . . ?
C39 C38 P2 118.0(2) . . ?
C43 C38 P2 120.3(2) . . ?
C40 C39 C38 121.2(3) . . ?
C40 C39 H39 119.4 . . ?
C38 C39 H39 119.4 . . ?
C39 C40 C41 117.3(3) . . ?
C39 C40 C48 122.8(3) . . ?
C41 C40 C48 119.9(3) . . ?
C42 C41 C40 123.6(3) . . ?
C42 C41 H41 118.2 . . ?
C40 C41 H41 118.2 . . ?
C41 C42 C43 118.9(3) . . ?
C41 C42 C44 121.1(3) . . ?
C43 C42 C44 120.1(3) . . ?
O2 C43 C38 122.7(3) . . ?
O2 C43 C42 119.9(3) . . ?
C38 C43 C42 117.5(3) . . ?
C47 C44 C45 109.2(3) . . ?
C47 C44 C46 107.8(3) . . ?
C45 C44 C46 107.8(3) . . ?
C47 C44 C42 109.7(3) . . ?
C45 C44 C42 110.4(3) . . ?
C46 C44 C42 111.9(3) . . ?
C44 C45 H45A 109.5 . . ?
C44 C45 H45B 109.5 . . ?
H45A C45 H45B 109.5 . . ?
C44 C45 H45C 109.5 . . ?
H45A C45 H45C 109.5 . . ?
H45B C45 H45C 109.5 . . ?
C44 C46 H46A 109.5 . . ?
C44 C46 H46B 109.5 . . ?
H46A C46 H46B 109.5 . . ?
C44 C46 H46C 109.5 . . ?
H46A C46 H46C 109.5 . . ?
H46B C46 H46C 109.5 . . ?
C44 C47 H47A 109.5 . . ?
C44 C47 H47B 109.5 . . ?
H47A C47 H47B 109.5 . . ?
C44 C47 H47C 109.5 . . ?
H47A C47 H47C 109.5 . . ?
H47B C47 H47C 109.5 . . ?
C50 C48 C51 109.7(4) . . ?
C50 C48 C49 108.8(4) . . ?
C51 C48 C49 107.4(4) . . ?
C50 C48 C40 108.5(3) . . ?
C51 C48 C40 111.5(3) . . ?
C49 C48 C40 110.9(3) . . ?
C48 C49 H49A 109.5 . . ?
C48 C49 H49B 109.5 . . ?
H49A C49 H49B 109.5 . . ?
C48 C49 H49C 109.5 . . ?
H49A C49 H49C 109.5 . . ?
H49B C49 H49C 109.5 . . ?
C48 C50 H50A 109.5 . . ?
C48 C50 H50B 109.5 . . ?
H50A C50 H50B 109.5 . . ?
C48 C50 H50C 109.5 . . ?
H50A C50 H50C 109.5 . . ?
H50B C50 H50C 109.5 . . ?
C48 C51 H51A 109.5 . . ?
C48 C51 H51B 109.5 . . ?
H51A C51 H51B 109.5 . . ?
C48 C51 H51C 109.5 . . ?
H51A C51 H51C 109.5 . . ?
H51B C51 H51C 109.5 . . ?
O3 C52 C53 112.9(3) . . ?
O3 C52 C54 111.0(3) . . ?
C53 C52 C54 110.2(3) . . ?
O3 C52 H52 107.5 . . ?
C53 C52 H52 107.5 . . ?
C54 C52 H52 107.5 . . ?
C52 C53 H53A 109.5 . . ?
C52 C53 H53B 109.5 . . ?
H53A C53 H53B 109.5 . . ?
C52 C53 H53C 109.5 . . ?
H53A C53 H53C 109.5 . . ?
H53B C53 H53C 109.5 . . ?
O4 C54 O5 124.8(3) . . ?
O4 C54 C52 122.2(3) . . ?
O5 C54 C52 112.9(3) . . ?
C56 C55 H55A 109.5 . . ?
C56 C55 H55B 109.5 . . ?
H55A C55 H55B 109.5 . . ?
C56 C55 H55C 109.5 . . ?
H55A C55 H55C 109.5 . . ?
H55B C55 H55C 109.5 . . ?
O5 C56 C58 110.4(3) . . ?
O5 C56 C55 109.3(3) . . ?
C58 C56 C55 113.3(4) . . ?
O5 C56 C57 101.4(3) . . ?
C58 C56 C57 110.7(3) . . ?
C55 C56 C57 111.2(3) . . ?
C56 C57 H57A 109.5 . . ?
C56 C57 H57B 109.5 . . ?
H57A C57 H57B 109.5 . . ?
C56 C57 H57C 109.5 . . ?
H57A C57 H57C 109.5 . . ?
H57B C57 H57C 109.5 . . ?
C56 C58 H58A 109.5 . . ?
C56 C58 H58B 109.5 . . ?
H58A C58 H58B 109.5 . . ?
C56 C58 H58C 109.5 . . ?
H58A C58 H58C 109.5 . . ?
H58B C58 H58C 109.5 . . ?
C25 N1 P1 121.4(2) . . ?
C25 N1 In01 112.37(18) . . ?
P1 N1 In01 125.84(14) . . ?
C26 N2 P2 129.6(2) . . ?
C26 N2 In01 104.99(18) . . ?
P2 N2 In01 124.40(14) . . ?
C1 O1 In01 130.54(19) . . ?
C43 O2 In01 121.55(18) . . ?
C52 O3 In01 121.07(19) . . ?
C54 O4 In01 111.6(2) . . ?
C54 O5 C56 122.1(3) . . ?
N1 P1 C2 111.72(14) . . ?
N1 P1 C19 108.55(14) . . ?
C2 P1 C19 103.94(14) . . ?
N1 P1 C15 113.38(15) . . ?
C2 P1 C15 107.16(15) . . ?
C19 P1 C15 111.70(15) . . ?
N2 P2 C38 109.33(14) . . ?
N2 P2 C31 109.15(15) . . ?
C38 P2 C31 110.71(14) . . ?
N2 P2 C27 114.97(16) . . ?
C38 P2 C27 105.23(15) . . ?
C31 P2 C27 107.39(15) . . ?
O3 In01 O1 98.91(10) . . ?
O3 In01 O2 155.69(8) . . ?
O1 In01 O2 89.03(8) . . ?
O3 In01 N2 92.89(11) . . ?
O1 In01 N2 164.01(10) . . ?
O2 In01 N2 84.51(9) . . ?
O3 In01 N1 95.72(10) . . ?
O1 In01 N1 89.13(8) . . ?
O2 In01 N1 107.42(9) . . ?
N2 In01 N1 78.94(10) . . ?
O3 In01 O4 73.77(9) . . ?
O1 In01 O4 90.50(8) . . ?
O2 In01 O4 83.27(8) . . ?
N2 In01 O4 103.20(9) . . ?
N1 In01 O4 169.29(9) . . ?

loop_
_geom_bond_atom_site_label_1
_geom_bond_atom_site_label_2
_geom_bond_distance
_geom_bond_site_symmetry_2
_geom_bond_publ_flag
C1 O1 1.303(4) . ?
C1 C2 1.421(4) . ?
C1 C6 1.439(4) . ?
C2 C3 1.410(4) . ?
C2 P1 1.802(3) . ?
C3 C4 1.375(4) . ?
C3 H3 0.95 . ?
C4 C5 1.403(5) . ?
C4 C11 1.539(4) . ?
C5 C6 1.391(4) . ?
C5 H5 0.95 . ?
C6 C7 1.542(4) . ?
C7 C8 1.528(4) . ?
C7 C9 1.537(4) . ?
C7 C10 1.539(5) . ?
C8 H8A 0.98 . ?
C8 H8B 0.98 . ?
C8 H8C 0.98 . ?
C9 H9A 0.98 . ?
C9 H9B 0.98 . ?
C9 H9C 0.98 . ?
C10 H10A 0.98 . ?
C10 H10B 0.98 . ?
C10 H10C 0.98 . ?
C11 C12 1.522(5) . ?
C11 C13 1.522(5) . ?
C11 C14 1.528(5) . ?
C12 H12A 0.98 . ?
C12 H12B 0.98 . ?
C12 H12C 0.98 . ?
C13 H13A 0.98 . ?
C13 H13B 0.98 . ?
C13 H13C 0.98 . ?
C14 H14A 0.98 . ?
C14 H14B 0.98 . ?
C14 H14C 0.98 . ?
C15 C18 1.537(5) . ?
C15 C16 1.537(5) . ?
C15 C17 1.538(5) . ?
C15 P1 1.857(3) . ?
C16 H16A 0.98 . ?
C16 H16B 0.98 . ?
C16 H16C 0.98 . ?
C17 H17A 0.98 . ?
C17 H17B 0.98 . ?
C17 H17C 0.98 . ?
C18 H18A 0.98 . ?
C18 H18B 0.98 . ?
C18 H18C 0.98 . ?
C19 C24 1.391(5) . ?
C19 C20 1.391(5) . ?
C19 P1 1.829(3) . ?
C20 C21 1.400(6) . ?
C20 H20 0.95 . ?
C21 C22 1.383(8) . ?
C21 H21 0.95 . ?
C22 C23 1.369(8) . ?
C22 H22 0.95 . ?
C23 C24 1.398(5) . ?
C23 H23 0.95 . ?
C24 H24 0.95 . ?
C25 N1 1.473(4) . ?
C25 C26 1.526(4) . ?
C25 H25A 0.99 . ?
C25 H25B 0.99 . ?
C26 N2 1.469(4) . ?
C26 H26A 0.99 . ?
C26 H26B 0.99 . ?
C27 C29 1.533(6) . ?
C27 C28 1.536(5) . ?
C27 C30 1.543(5) . ?
C27 P2 1.868(3) . ?
C28 H28A 0.98 . ?
C28 H28B 0.98 . ?
C28 H28C 0.98 . ?
C29 H29A 0.98 . ?
C29 H29B 0.98 . ?
C29 H29C 0.98 . ?
C30 H30A 0.98 . ?
C30 H30B 0.98 . ?
C30 H30C 0.98 . ?
C31 C32 1.396(5) . ?
C31 C36 1.402(4) . ?
C31 P2 1.830(3) . ?
C32 C33 1.388(5) . ?
C32 H32 0.95 . ?
C33 C34 1.387(5) . ?
C33 H33 0.95 . ?
C34 C35 1.379(5) . ?
C34 H34 0.95 . ?
C35 C36 1.389(5) . ?
C35 H35 0.95 . ?
C36 H36 0.95 . ?
C38 C39 1.407(4) . ?
C38 C43 1.419(4) . ?
C38 P2 1.798(3) . ?
C39 C40 1.384(5) . ?
C39 H39 0.95 . ?
C40 C41 1.399(5) . ?
C40 C48 1.538(5) . ?
C41 C42 1.387(4) . ?
C41 H41 0.95 . ?
C42 C43 1.428(4) . ?
C42 C44 1.540(4) . ?
C43 O2 1.315(4) . ?
C44 C47 1.536(6) . ?
C44 C45 1.537(5) . ?
C44 C46 1.537(5) . ?
C45 H45A 0.98 . ?
C45 H45B 0.98 . ?
C45 H45C 0.98 . ?
C46 H46A 0.98 . ?
C46 H46B 0.98 . ?
C46 H46C 0.98 . ?
C47 H47A 0.98 . ?
C47 H47B 0.98 . ?
C47 H47C 0.98 . ?
C48 C50 1.522(6) . ?
C48 C51 1.524(6) . ?
C48 C49 1.531(5) . ?
C49 H49A 0.98 . ?
C49 H49B 0.98 . ?
C49 H49C 0.98 . ?
C50 H50A 0.98 . ?
C50 H50B 0.98 . ?
C50 H50C 0.98 . ?
C51 H51A 0.98 . ?
C51 H51B 0.98 . ?
C51 H51C 0.98 . ?
C52 O3 1.372(4) . ?
C52 C53 1.522(5) . ?
C52 C54 1.524(4) . ?
C52 H52 1 . ?
C53 H53A 0.98 . ?
C53 H53B 0.98 . ?
C53 H53C 0.98 . ?
C54 O4 1.228(4) . ?
C54 O5 1.316(4) . ?
C55 C56 1.512(5) . ?
C55 H55A 0.98 . ?
C55 H55B 0.98 . ?
C55 H55C 0.98 . ?
C56 O5 1.485(4) . ?
C56 C58 1.511(5) . ?
C56 C57 1.525(5) . ?
C57 H57A 0.98 . ?
C57 H57B 0.98 . ?
C57 H57C 0.98 . ?
C58 H58A 0.98 . ?
C58 H58B 0.98 . ?
C58 H58C 0.98 . ?
N1 P1 1.594(3) . ?
N1 In01 2.184(2) . ?
N2 P2 1.594(2) . ?
N2 In01 2.180(2) . ?
O1 In01 2.101(2) . ?
O2 In01 2.125(2) . ?
O3 In01 2.100(2) . ?
O4 In01 2.355(2) . ?

loop_
_platon_squeeze_void_nr
_platon_squeeze_void_average_x
_platon_squeeze_void_average_y
_platon_squeeze_void_average_z
_platon_squeeze_void_volume
_platon_squeeze_void_count_electrons
_platon_squeeze_void_content
1 -0.041 0.750 0.000 671 64 ' '
2 0.029 0.250 0.500 671 64 ' '
3 0.195 0.100 0.933 15 0 ' '
4 0.304 0.900 0.433 15 0 ' '
5 0.695 0.400 0.066 15 0 ' '
6 0.804 0.600 0.566 15 0 ' '
